data_2206992
loop_
_publ_author_name
'H\"orger, Rolf'
'Marsch, Michael'
'Geyer, Armin'
'Harms, Klaus'

_publ_section_title
;(3a<i>S</i>,4<i>S</i>,4a<i>S</i>,7<i>R</i>,9<i>S</i>,9a<i>S</i>)-Methyl
 4-benzyloxy-9-methylsulfonyloxy-2,2-dimethyl-8-oxooctahydro-1,3-dioxa-5-thia-7a-azacyclopenta[<i>f</i>]azulene-7-carboxylate
 toluene solvate
;
_journal_coeditor_code IS6126
_journal_issue 10
_journal_name_full 'Acta Crystallographica Section E'
_journal_page_first o3447
_journal_page_last o3448
_journal_paper_doi 10.1107/S160053680503031X
_journal_volume 61
_journal_year 2005
_chemical_formula_iupac 'C21 H27 N O9 S2 , C7 H8'
_chemical_formula_moiety 'C21 H27 N O9 S2 , C7 H8'
_chemical_formula_sum 'C28 H35 N O9 S2'
_chemical_formula_weight 593.69
_chemical_name_systematic
;
(3aS,4S,4aS,7R,9S,9aS)-Methyl
4-benzyloxy-9-methanesulfonyloxy-2,2-dimethyl-8-oxo-
octahydro-1,3-dioxa-5-thia-7a-aza-cyclopenta[f]azulene-7-carboxylate
toluene solvate
;
_space_group_IT_number 19
_symmetry_cell_setting orthorhombic
_symmetry_space_group_name_Hall 'P 2ac 2ab'
_symmetry_space_group_name_H-M 'P 21 21 21'
_audit_creation_method 'WinGX routine CIF_UPDATE'
_cell_angle_alpha 90
_cell_angle_beta 90
_cell_angle_gamma 90
_cell_formula_units_Z 4
_cell_length_a 10.1251(6)
_cell_length_b 11.4082(5)
_cell_length_c 25.4972(15)
_cell_measurement_reflns_used 21120
_cell_measurement_temperature 193(2)
_cell_measurement_theta_max 26.22
_cell_measurement_theta_min 1.6
_cell_volume 2945.2(3)
_computing_cell_refinement X-AREA
_computing_data_collection 'X-AREA (Stoe & Cie, 2005)'
_computing_data_reduction X-AREA
_computing_molecular_graphics 'DIAMOND (Brandenburg, 2004)'
_computing_publication_material 'WinGX (Farrugia, 1999)'
_computing_structure_refinement 'SHELXL97 (Sheldrick, 1997)'
_computing_structure_solution 'SIR92 (Altomare et al., 1993)'
_diffrn_measured_fraction_theta_full 1
_diffrn_measured_fraction_theta_max 0.993
_diffrn_measurement_device 'two-circle goniometer'
_diffrn_measurement_device_type 'Stoe IPDS 2'
_diffrn_measurement_method \w
_diffrn_radiation_type MoK\a
_diffrn_radiation_wavelength 0.71073
_diffrn_reflns_av_R_equivalents 0.0372
_diffrn_reflns_limit_h_max 12
_diffrn_reflns_limit_h_min -12
_diffrn_reflns_limit_k_max 14
_diffrn_reflns_limit_k_min -14
_diffrn_reflns_limit_l_max 31
_diffrn_reflns_limit_l_min -31
_diffrn_reflns_number 29561
_diffrn_reflns_theta_full 25
_diffrn_reflns_theta_max 25.97
_diffrn_reflns_theta_min 1.6
_diffrn_standards_decay_% 0
_diffrn_standards_interval_count 0
_diffrn_standards_interval_time 0
_diffrn_standards_number 0
_exptl_absorpt_coefficient_mu 0.234
_exptl_absorpt_correction_type none
_exptl_crystal_colour colourless
_exptl_crystal_density_diffrn 1.339
_exptl_crystal_density_method 'not measured'
_exptl_crystal_description plate
_exptl_crystal_F_000 1256
_exptl_crystal_size_max 0.4
_exptl_crystal_size_mid 0.4
_exptl_crystal_size_min 0.05
_refine_diff_density_max 0.142
_refine_diff_density_min -0.18
_refine_ls_abs_structure_details 'Flack (1983), with 2479 Friedel pairs'
_refine_ls_abs_structure_Flack 0.02(4)
_refine_ls_extinction_method none
_refine_ls_goodness_of_fit_ref 0.89
_refine_ls_hydrogen_treatment mixed
_refine_ls_matrix_type full
_refine_ls_number_parameters 426
_refine_ls_number_reflns 5724
_refine_ls_number_restraints 0
_refine_ls_restrained_S_all 0.89
_refine_ls_R_factor_gt 0.0269
_refine_ls_shift/su_max 0.001
_refine_ls_structure_factor_coef Fsqd
_refine_ls_weighting_details 'calc w = 1/[\s^2^(Fo^2^)+(0.0245P)^2^] where P=(Fo^2^+2Fc^2^)/3'
_refine_ls_weighting_scheme calc
_refine_ls_wR_factor_ref 0.0491
_reflns_number_gt 4668
_reflns_number_total 5724
_reflns_threshold_expression I>2\s(I)
_cod_data_source_file is6126.cif
_cod_data_source_block I
_cod_database_code 2206992
_cod_database_fobs_code 2206992

loop_
_symmetry_equiv_pos_as_xyz
'x, y, z'
'-x+1/2, -y, z+1/2'
'x+1/2, -y+1/2, -z'
'-x, y+1/2, -z+1/2'

loop_
_atom_site_label
_atom_site_fract_x
_atom_site_fract_y
_atom_site_fract_z
_atom_site_U_iso_or_equiv
_atom_site_adp_type
_atom_site_calc_flag
_atom_site_refinement_flags
_atom_site_occupancy
_atom_site_type_symbol
C2 0.85020(18) 0.77782(18) 0.95213(7) 0.0327(4) Uani d . 1 C
C3 0.77303(18) 0.81284(15) 1.00038(6) 0.0284(4) Uani d . 1 C
C5 0.66584(16) 0.99122(15) 1.02784(6) 0.0274(4) Uani d . 1 C
C6 0.65173(15) 1.12417(16) 1.03027(6) 0.0257(4) Uani d . 1 C
C7 0.65328(16) 1.18138(15) 0.97693(7) 0.0258(4) Uani d . 1 C
C8 0.78920(15) 1.19366(14) 0.95286(7) 0.0260(4) Uani d . 1 C
C9 0.84404(15) 1.08227(14) 0.92964(6) 0.0240(4) Uani d . 1 C
C9A 0.87964(15) 0.99958(15) 0.97450(7) 0.0254(4) Uani d . 1 C
C10 0.84174(16) 0.77455(16) 1.05094(7) 0.0309(4) Uani d . 1 C
C11 0.9268(2) 0.6090(2) 1.09615(8) 0.0554(6) Uani d . 1 C
H11A 1.021 0.6278 1.0937 0.083 Uiso calc R 1 H
H11B 0.9152 0.5237 1.0961 0.083 Uiso calc R 1 H
H11C 0.8908 0.6417 1.1287 0.083 Uiso calc R 1 H
C12 0.7384(2) 1.07822(18) 1.15471(7) 0.0494(5) Uani d . 1 C
H12A 0.8265 1.044 1.1501 0.074 Uiso calc R 1 H
H12B 0.6717 1.0242 1.1408 0.074 Uiso calc R 1 H
H12C 0.722 1.0917 1.1921 0.074 Uiso calc R 1 H
C13 0.68236(15) 1.36643(16) 0.94038(6) 0.0310(4) Uani d . 1 C
C14 0.59257(19) 1.41538(19) 0.89905(8) 0.0451(5) Uani d . 1 C
H14A 0.6454 1.4545 0.872 0.068 Uiso calc R 1 H
H14B 0.532 1.4721 0.915 0.068 Uiso calc R 1 H
H14C 0.5417 1.3516 0.8831 0.068 Uiso calc R 1 H
C15 0.76028(19) 1.45711(16) 0.96994(8) 0.0481(5) Uani d . 1 C
H15A 0.8127 1.4187 0.9973 0.072 Uiso calc R 1 H
H15B 0.6996 1.5135 0.9861 0.072 Uiso calc R 1 H
H15C 0.8193 1.4983 0.9457 0.072 Uiso calc R 1 H
C16 0.7629(2) 1.0592(2) 0.84192(7) 0.0407(5) Uani d . 1 C
C17 0.67606(17) 0.97882(16) 0.81073(6) 0.0317(4) Uani d . 1 C
C18 0.7155(2) 0.86566(19) 0.79949(7) 0.0438(5) Uani d . 1 C
C19 0.6336(2) 0.7906(2) 0.77242(9) 0.0529(6) Uani d . 1 C
C20 0.5112(2) 0.8287(2) 0.75569(8) 0.0500(6) Uani d . 1 C
C21 0.4712(2) 0.9403(2) 0.76620(8) 0.0490(5) Uani d . 1 C
C22 0.5527(2) 1.0145(2) 0.79395(8) 0.0420(5) Uani d . 1 C
C30 0.89040(19) 0.4904(2) 0.78038(9) 0.0551(6) Uani d . 1 C
C31 0.8776(2) 0.3675(2) 0.78532(10) 0.0592(7) Uani d . 1 C
H31 0.8773 0.3325 0.8191 0.071 Uiso calc R 1 H
C32 0.8657(2) 0.2987(3) 0.74165(11) 0.0697(7) Uani d . 1 C
H32 0.8581 0.2162 0.7457 0.084 Uiso calc R 1 H
C33 0.8646(2) 0.3454(3) 0.69237(11) 0.0694(7) Uani d . 1 C
H33 0.8559 0.2965 0.6624 0.083 Uiso calc R 1 H
C34 0.8763(2) 0.4653(2) 0.68713(10) 0.0573(6) Uani d . 1 C
H34 0.8753 0.4987 0.653 0.069 Uiso calc R 1 H
C35 0.88932(19) 0.5379(2) 0.72985(9) 0.0522(6) Uani d . 1 C
H35 0.8976 0.6202 0.725 0.063 Uiso calc R 1 H
C36 0.9004(3) 0.5663(3) 0.82670(10) 0.0774(8) Uani d . 1 C
H36A 0.9671 0.6269 0.8205 0.116 Uiso calc R 1 H
H36B 0.926 0.5192 0.8572 0.116 Uiso calc R 1 H
H36C 0.8147 0.6034 0.8334 0.116 Uiso calc R 1 H
N4 0.76355(12) 0.94071(11) 0.99905(5) 0.0260(3) Uani d . 1 N
O1 0.85730(13) 0.65943(11) 1.05137(5) 0.0436(3) Uani d . 1 O
O2 0.87554(15) 0.83954(12) 1.08513(6) 0.0547(4) Uani d . 1 O
O3 0.58434(11) 0.93119(11) 1.05154(5) 0.0393(3) Uani d . 1 O
O4 0.75838(11) 1.17361(9) 1.06204(4) 0.0297(3) Uani d . 1 O
O5 0.83811(13) 1.28422(13) 1.13417(5) 0.0481(3) Uani d . 1 O
O6 0.59851(13) 1.25617(13) 1.12440(5) 0.0504(4) Uani d . 1 O
O7 0.76835(11) 1.28370(10) 0.91533(4) 0.0297(2) Uani d . 1 O
O8 0.60683(10) 1.29935(11) 0.97846(4) 0.0311(3) Uani d . 1 O
O9 0.75513(10) 1.02311(10) 0.89575(4) 0.0276(3) Uani d . 1 O
S1 0.98560(4) 0.88067(4) 0.951666(19) 0.03503(11) Uani d . 1 S
S2 0.72970(4) 1.21124(4) 1.120997(17) 0.03626(11) Uani d . 1 S
H2A 0.7945(15) 0.7885(15) 0.9224(6) 0.029(4) Uiso d . 1 H
H2B 0.8819(15) 0.7044(16) 0.9560(6) 0.025(4) Uiso d . 1 H
H3 0.6866(15) 0.7838(15) 1.0003(6) 0.021(4) Uiso d . 1 H
H6 0.5732(15) 1.1390(13) 1.0478(6) 0.019(4) Uiso d . 1 H
H7 0.5990(14) 1.1384(14) 0.9551(6) 0.018(4) Uiso d . 1 H
H8 0.8501(15) 1.2212(14) 0.9781(6) 0.017(4) Uiso d . 1 H
H9 0.9279(15) 1.1005(14) 0.9112(6) 0.019(4) Uiso d . 1 H
H9A 0.9303(14) 1.0440(15) 1.0018(6) 0.026(4) Uiso d . 1 H
H16A 0.725(2) 1.146(2) 0.8388(8) 0.069(7) Uiso d . 1 H
H16B 0.8536(19) 1.0503(17) 0.8334(8) 0.044(6) Uiso d . 1 H
H18 0.800(2) 0.8411(18) 0.8093(8) 0.053(6) Uiso d . 1 H
H19 0.6686(19) 0.715(2) 0.7642(7) 0.052(6) Uiso d . 1 H
H20 0.455(2) 0.778(2) 0.7372(9) 0.064(7) Uiso d . 1 H
H21 0.385(2) 0.968(2) 0.7547(9) 0.071(7) Uiso d . 1 H
H22 0.528(2) 1.086(2) 0.8011(8) 0.057(7) Uiso d . 1 H

loop_
_atom_site_aniso_label
_atom_site_aniso_U_11
_atom_site_aniso_U_22
_atom_site_aniso_U_33
_atom_site_aniso_U_12
_atom_site_aniso_U_13
_atom_site_aniso_U_23
C2 0.0404(10) 0.0255(11) 0.0323(9) 0.0045(9) -0.0041(8) 0.0002(9)
C3 0.0296(8) 0.0215(10) 0.0341(9) -0.0030(8) -0.0027(7) -0.0001(7)
C5 0.0258(8) 0.0293(10) 0.0272(9) -0.0032(8) -0.0021(7) -0.0003(8)
C6 0.0204(8) 0.0283(10) 0.0286(9) -0.0035(8) 0.0015(7) -0.0031(8)
C7 0.0246(8) 0.0227(10) 0.0301(9) 0.0004(7) -0.0012(7) -0.0027(8)
C8 0.0258(8) 0.0256(10) 0.0266(8) -0.0010(7) 0.0004(7) 0.0017(8)
C9 0.0225(8) 0.0224(9) 0.0271(8) -0.0031(7) 0.0016(7) 0.0003(7)
C9A 0.0215(8) 0.0253(10) 0.0294(9) -0.0012(7) 0.0021(7) -0.0021(8)
C10 0.0356(9) 0.0247(10) 0.0325(9) -0.0024(8) -0.0010(8) 0.0024(9)
C11 0.0754(15) 0.0443(14) 0.0466(12) 0.0169(12) -0.0140(10) 0.0123(11)
C12 0.0553(12) 0.0556(14) 0.0374(11) -0.0044(11) 0.0028(10) 0.0076(9)
C13 0.0302(8) 0.0251(10) 0.0376(10) 0.0032(7) 0.0075(7) 0.0014(8)
C14 0.0425(11) 0.0447(13) 0.0481(12) 0.0128(9) 0.0087(9) 0.0117(10)
C15 0.0455(11) 0.0334(11) 0.0655(13) -0.0043(9) 0.0129(10) -0.0141(10)
C16 0.0495(13) 0.0443(13) 0.0283(9) -0.0111(11) 0.0000(9) 0.0042(8)
C17 0.0410(10) 0.0329(11) 0.0212(8) -0.0040(8) 0.0017(8) 0.0022(8)
C18 0.0429(11) 0.0482(14) 0.0402(11) 0.0094(10) -0.0042(9) -0.0076(10)
C19 0.0631(14) 0.0418(14) 0.0539(13) 0.0080(12) -0.0017(11) -0.0179(12)
C20 0.0483(13) 0.0577(15) 0.0442(12) -0.0108(12) -0.0051(10) -0.0133(11)
C21 0.0393(11) 0.0589(16) 0.0487(13) 0.0010(11) -0.0054(10) 0.0015(11)
C22 0.0522(13) 0.0354(13) 0.0384(11) 0.0061(10) 0.0041(9) 0.0015(10)
C30 0.0312(10) 0.084(2) 0.0502(14) 0.0045(11) 0.0037(10) 0.0075(13)
C31 0.0446(12) 0.0732(19) 0.0598(15) 0.0114(12) 0.0050(10) 0.0339(14)
C32 0.0611(15) 0.0672(18) 0.0808(19) 0.0167(14) 0.0144(13) 0.0118(16)
C33 0.0625(15) 0.079(2) 0.0672(17) 0.0171(13) 0.0114(12) 0.0105(14)
C34 0.0505(13) 0.0657(18) 0.0556(15) 0.0074(11) 0.0090(11) 0.0172(13)
C35 0.0397(11) 0.0627(16) 0.0541(14) 0.0029(11) 0.0042(10) 0.0218(12)
C36 0.0655(16) 0.097(2) 0.0693(17) -0.0131(16) -0.0042(13) 0.0162(16)
N4 0.0267(7) 0.0220(8) 0.0292(7) -0.0008(6) 0.0012(6) 0.0021(6)
O1 0.0628(8) 0.0268(7) 0.0413(7) 0.0081(6) -0.0141(7) 0.0042(6)
O2 0.0842(11) 0.0358(9) 0.0442(8) -0.0022(7) -0.0251(8) -0.0029(7)
O3 0.0376(6) 0.0324(7) 0.0480(8) -0.0086(6) 0.0133(6) 0.0015(6)
O4 0.0289(6) 0.0320(6) 0.0284(6) -0.0012(5) -0.0007(5) -0.0053(5)
O5 0.0570(8) 0.0433(9) 0.0440(8) -0.0089(7) -0.0095(7) -0.0127(7)
O6 0.0472(8) 0.0609(10) 0.0431(8) 0.0171(7) 0.0035(7) -0.0149(7)
O7 0.0332(6) 0.0215(6) 0.0342(6) 0.0035(6) 0.0054(5) 0.0033(5)
O8 0.0295(6) 0.0251(7) 0.0386(7) 0.0039(5) 0.0069(5) 0.0008(6)
O9 0.0306(6) 0.0287(6) 0.0236(5) -0.0037(5) 0.0010(5) -0.0005(5)
S1 0.0315(2) 0.0287(2) 0.0449(3) 0.0069(2) 0.0058(2) 0.0030(2)
S2 0.0406(2) 0.0381(3) 0.0300(2) 0.0029(2) -0.0011(2) -0.0076(2)

loop_
_atom_type_symbol
_atom_type_description
_atom_type_scat_dispersion_real
_atom_type_scat_dispersion_imag
_atom_type_scat_source
C C 0.0033 0.0016 'International Tables Vol C Tables 4.2.6.8 and 6.1.1.4'
H H 0 0 'International Tables Vol C Tables 4.2.6.8 and 6.1.1.4'
N N 0.0061 0.0033 'International Tables Vol C Tables 4.2.6.8 and 6.1.1.4'
O O 0.0106 0.006 'International Tables Vol C Tables 4.2.6.8 and 6.1.1.4'
S S 0.1246 0.1234 'International Tables Vol C Tables 4.2.6.8 and 6.1.1.4'

loop_
_geom_angle_atom_site_label_1
_geom_angle_atom_site_label_2
_geom_angle_atom_site_label_3
_geom_angle
_geom_angle_publ_flag
C3 C2 S1 103.08(12) y
C3 C2 H2A 107.9(10) ?
S1 C2 H2A 111.2(10) ?
C3 C2 H2B 109.9(10) ?
S1 C2 H2B 109.5(10) ?
H2A C2 H2B 114.6(15) ?
N4 C3 C2 106.19(14) y
N4 C3 C10 109.55(14) ?
C2 C3 C10 112.07(14) ?
N4 C3 H3 106.9(10) ?
C2 C3 H3 112.9(10) ?
C10 C3 H3 109.0(10) ?
O3 C5 N4 121.13(15) ?
O3 C5 C6 118.07(15) ?
N4 C5 C6 120.77(14) y
O4 C6 C7 108.94(13) ?
O4 C6 C5 109.68(13) ?
C7 C6 C5 113.13(14) y
O4 C6 H6 107.2(9) ?
C7 C6 H6 111.4(9) ?
C5 C6 H6 106.3(10) ?
O8 C7 C6 112.34(14) y
O8 C7 C8 102.92(13) y
C6 C7 C8 114.53(14) y
O8 C7 H7 108.8(9) ?
C6 C7 H7 107.9(10) ?
C8 C7 H7 110.3(9) ?
O7 C8 C9 113.58(13) y
O7 C8 C7 101.84(12) y
C9 C8 C7 114.59(14) y
O7 C8 H8 108.4(10) ?
C9 C8 H8 107.9(10) ?
C7 C8 H8 110.3(9) ?
O9 C9 C8 113.98(13) ?
O9 C9 C9A 108.20(13) ?
C8 C9 C9A 108.29(13) y
O9 C9 H9 110.8(9) ?
C8 C9 H9 108.9(10) ?
C9A C9 H9 106.4(9) ?
N4 C9A C9 114.01(12) y
N4 C9A S1 105.22(11) y
C9 C9A S1 111.06(11) y
N4 C9A H9A 109.9(9) ?
C9 C9A H9A 109.2(10) ?
S1 C9A H9A 107.2(9) ?
O2 C10 O1 125.18(17) ?
O2 C10 C3 124.65(16) ?
O1 C10 C3 110.18(15) ?
O1 C11 H11A 109.5 ?
O1 C11 H11B 109.5 ?
H11A C11 H11B 109.5 ?
O1 C11 H11C 109.5 ?
H11A C11 H11C 109.5 ?
H11B C11 H11C 109.5 ?
S2 C12 H12A 109.5 ?
S2 C12 H12B 109.5 ?
H12A C12 H12B 109.5 ?
S2 C12 H12C 109.5 ?
H12A C12 H12C 109.5 ?
H12B C12 H12C 109.5 ?
O7 C13 O8 105.69(13) y
O7 C13 C14 107.47(14) ?
O8 C13 C14 110.27(13) ?
O7 C13 C15 110.95(13) ?
O8 C13 C15 107.65(14) ?
C14 C13 C15 114.47(17) ?
C13 C14 H14A 109.5 ?
C13 C14 H14B 109.5 ?
H14A C14 H14B 109.5 ?
C13 C14 H14C 109.5 ?
H14A C14 H14C 109.5 ?
H14B C14 H14C 109.5 ?
C13 C15 H15A 109.5 ?
C13 C15 H15B 109.5 ?
H15A C15 H15B 109.5 ?
C13 C15 H15C 109.5 ?
H15A C15 H15C 109.5 ?
H15B C15 H15C 109.5 ?
O9 C16 C17 107.45(15) ?
O9 C16 H16A 108.5(12) ?
C17 C16 H16A 108.4(12) ?
O9 C16 H16B 103.9(12) ?
C17 C16 H16B 112.4(12) ?
H16A C16 H16B 115.8(18) ?
C18 C17 C22 118.20(18) ?
C18 C17 C16 120.85(18) ?
C22 C17 C16 120.92(19) ?
C19 C18 C17 120.7(2) ?
C19 C18 H18 120.0(13) ?
C17 C18 H18 119.3(13) ?
C18 C19 C20 120.0(2) ?
C18 C19 H19 116.6(12) ?
C20 C19 H19 123.3(12) ?
C21 C20 C19 120.0(2) ?
C21 C20 H20 119.6(14) ?
C19 C20 H20 120.4(14) ?
C20 C21 C22 119.9(2) ?
C20 C21 H21 120.6(15) ?
C22 C21 H21 119.5(15) ?
C21 C22 C17 121.2(2) ?
C21 C22 H22 120.5(14) ?
C17 C22 H22 118.2(14) ?
C35 C30 C31 117.8(2) ?
C35 C30 C36 120.9(2) ?
C31 C30 C36 121.3(2) ?
C32 C31 C30 120.3(2) ?
C32 C31 H31 119.8 ?
C30 C31 H31 119.8 ?
C33 C32 C31 121.8(3) ?
C33 C32 H32 119.1 ?
C31 C32 H32 119.1 ?
C32 C33 C34 118.4(3) ?
C32 C33 H33 120.8 ?
C34 C33 H33 120.8 ?
C35 C34 C33 121.9(2) ?
C35 C34 H34 119 ?
C33 C34 H34 119 ?
C34 C35 C30 119.8(2) ?
C34 C35 H35 120.1 ?
C30 C35 H35 120.1 ?
C30 C36 H36A 109.5 ?
C30 C36 H36B 109.5 ?
H36A C36 H36B 109.5 ?
C30 C36 H36C 109.5 ?
H36A C36 H36C 109.5 ?
H36B C36 H36C 109.5 ?
C5 N4 C3 117.25(14) y
C5 N4 C9A 127.52(14) y
C3 N4 C9A 114.03(13) y
C10 O1 C11 117.07(16) ?
C6 O4 S2 119.52(10) ?
C8 O7 C13 105.45(11) y
C7 O8 C13 107.76(12) y
C9 O9 C16 114.29(13) ?
C2 S1 C9A 91.98(8) y
O5 S2 O6 119.70(9) ?
O5 S2 O4 103.95(7) ?
O6 S2 O4 108.94(7) ?
O5 S2 C12 110.77(10) ?
O6 S2 C12 109.23(10) ?
O4 S2 C12 102.80(8) ?

loop_
_geom_bond_atom_site_label_1
_geom_bond_atom_site_label_2
_geom_bond_distance
_geom_bond_publ_flag
C2 C3 1.511(2) y
C2 S1 1.8046(19) y
C2 H2A 0.953(16) ?
C2 H2B 0.902(18) ?
C3 N4 1.462(2) y
C3 C10 1.529(2) ?
C3 H3 0.936(16) ?
C5 O3 1.2309(19) ?
C5 N4 1.360(2) y
C5 C6 1.525(2) y
C6 O4 1.4629(18) ?
C6 C7 1.509(2) y
C6 H6 0.928(15) ?
C7 O8 1.426(2) y
C7 C8 1.513(2) y
C7 H7 0.923(16) ?
C8 O7 1.4195(19) y
C8 C9 1.508(2) y
C8 H8 0.946(16) ?
C9 O9 1.4187(18) ?
C9 C9A 1.526(2) y
C9 H9 0.992(16) ?
C9A N4 1.491(2) y
C9A S1 1.8249(17) y
C9A H9A 1.002(17) ?
C10 O2 1.194(2) ?
C10 O1 1.323(2) ?
C11 O1 1.459(2) ?
C11 H11A 0.98 ?
C11 H11B 0.98 ?
C11 H11C 0.98 ?
C12 S2 1.746(2) ?
C12 H12A 0.98 ?
C12 H12B 0.98 ?
C12 H12C 0.98 ?
C13 O7 1.434(2) ?
C13 O8 1.4537(19) ?
C13 C14 1.500(2) ?
C13 C15 1.504(2) ?
C14 H14A 0.98 ?
C14 H14B 0.98 ?
C14 H14C 0.98 ?
C15 H15A 0.98 ?
C15 H15B 0.98 ?
C15 H15C 0.98 ?
C16 O9 1.435(2) ?
C16 C17 1.499(3) ?
C16 H16A 1.07(2) ?
C16 H16B 0.949(19) ?
C17 C18 1.381(3) ?
C17 C22 1.382(3) ?
C18 C19 1.377(3) ?
C18 H18 0.93(2) ?
C19 C20 1.381(3) ?
C19 H19 0.96(2) ?
C20 C21 1.362(3) ?
C20 H20 0.93(2) ?
C21 C22 1.378(3) ?
C21 H21 0.98(2) ?
C22 H22 0.87(2) ?
C30 C35 1.398(3) ?
C30 C31 1.413(3) ?
C30 C36 1.468(4) ?
C31 C32 1.368(4) ?
C31 H31 0.95 ?
C32 C33 1.365(3) ?
C32 H32 0.95 ?
C33 C34 1.380(3) ?
C33 H33 0.95 ?
C34 C35 1.375(3) ?
C34 H34 0.95 ?
C35 H35 0.95 ?
C36 H36A 0.98 ?
C36 H36B 0.98 ?
C36 H36C 0.98 ?
O4 S2 1.5902(11) ?
O5 S2 1.4180(14) ?
O6 S2 1.4265(13) ?

loop_
_geom_torsion_atom_site_label_1
_geom_torsion_atom_site_label_2
_geom_torsion_atom_site_label_3
_geom_torsion_atom_site_label_4
_geom_torsion
_geom_torsion_publ_flag
S1 C2 C3 N4 44.96(15) y
S1 C2 C3 C10 -74.62(16) ?
O3 C5 C6 O4 109.63(16) ?
N4 C5 C6 O4 -72.22(18) ?
O3 C5 C6 C7 -128.53(16) ?
N4 C5 C6 C7 49.6(2) y
O4 C6 C7 O8 -72.79(16) ?
C5 C6 C7 O8 164.96(13) y
O4 C6 C7 C8 44.17(19) ?
C5 C6 C7 C8 -78.08(18) y
O8 C7 C8 O7 -37.25(15) y
C6 C7 C8 O7 -159.49(14) y
O8 C7 C8 C9 -160.31(14) y
C6 C7 C8 C9 77.46(18) y
O7 C8 C9 O9 -67.30(17) y
C7 C8 C9 O9 49.18(18) ?
O7 C8 C9 C9A 172.24(13) y
C7 C8 C9 C9A -71.28(17) y
O9 C9 C9A N4 -47.55(17) ?
C8 C9 C9A N4 76.45(17) y
O9 C9 C9A S1 71.10(14) ?
C8 C9 C9A S1 -164.90(11) y
N4 C3 C10 O2 3.7(2) ?
C2 C3 C10 O2 121.3(2) ?
N4 C3 C10 O1 -176.67(14) ?
C2 C3 C10 O1 -59.08(19) ?
O9 C16 C17 C18 -75.3(2) ?
O9 C16 C17 C22 102.5(2) ?
C22 C17 C18 C19 -0.2(3) ?
C16 C17 C18 C19 177.69(18) ?
C17 C18 C19 C20 0.7(3) ?
C18 C19 C20 C21 -0.3(3) ?
C19 C20 C21 C22 -0.6(3) ?
C20 C21 C22 C17 1.2(3) ?
C18 C17 C22 C21 -0.8(3) ?
C16 C17 C22 C21 -178.62(18) ?
C35 C30 C31 C32 0.5(3) ?
C36 C30 C31 C32 178.6(2) ?
C30 C31 C32 C33 -0.6(3) ?
C31 C32 C33 C34 0.2(4) ?
C32 C33 C34 C35 0.2(4) ?
C33 C34 C35 C30 -0.3(3) ?
C31 C30 C35 C34 -0.1(3) ?
C36 C30 C35 C34 -178.2(2) ?
O3 C5 N4 C3 -4.1(2) ?
C6 C5 N4 C3 177.82(14) y
O3 C5 N4 C9A -170.73(15) ?
C6 C5 N4 C9A 11.2(2) y
C2 C3 N4 C5 159.54(14) y
C10 C3 N4 C5 -79.24(18) ?
C2 C3 N4 C9A -32.03(18) y
C10 C3 N4 C9A 89.18(16) ?
C9 C9A N4 C5 -67.5(2) y
S1 C9A N4 C5 170.54(13) y
C9 C9A N4 C3 125.47(15) y
S1 C9A N4 C3 3.54(16) y
O2 C10 O1 C11 -3.0(3) ?
C3 C10 O1 C11 177.43(15) ?
C7 C6 O4 S2 134.56(12) ?
C5 C6 O4 S2 -101.13(13) ?
C9 C8 O7 C13 163.38(13) y
C7 C8 O7 C13 39.64(15) y
O8 C13 O7 C8 -27.26(15) y
C14 C13 O7 C8 -145.01(14) ?
C15 C13 O7 C8 89.15(16) ?
C6 C7 O8 C13 144.76(13) y
C8 C7 O8 C13 21.06(16) y
O7 C13 O8 C7 2.65(16) y
C14 C13 O8 C7 118.51(15) ?
C15 C13 O8 C7 -115.97(15) ?
C8 C9 O9 C16 89.06(17) ?
C9A C9 O9 C16 -150.42(15) ?
C17 C16 O9 C9 173.04(15) ?
C3 C2 S1 C9A -37.91(13) y
N4 C9A S1 C2 20.48(12) y
C9 C9A S1 C2 -103.33(12) y
C6 O4 S2 O5 -163.57(12) ?
C6 O4 S2 O6 -34.90(14) ?
C6 O4 S2 C12 80.89(13) ?

loop_
_cod_related_entry_id
_cod_related_entry_database
_cod_related_entry_code
1 ChemSpider 21180241
